data_7711008
loop_
_publ_author_name
'Janzen, Ryan'
'Baranets, Sviatoslav'
'Bobev, Svilen'

_publ_section_title
;
 Synthesis and structural characterization of the new Zintl phases
 Eu10Mn6Bi12 and Yb10Zn6Sb12
;
_journal_name_full 'Dalton Transactions'
_journal_paper_doi 10.1039/D2DT02011D
_journal_year 2022
_chemical_formula_moiety 'Sb12 Yb10 Zn6'
_chemical_formula_sum 'Sb12 Yb10 Zn6'
_chemical_formula_weight 3583.62
_space_group_crystal_system orthorhombic
_space_group_IT_number 65
_space_group_name_Hall '-C 2 2'
_space_group_name_H-M_alt 'C m m m'
_atom_sites_solution_primary dual
_audit_creation_date 2021-08-02
_audit_creation_method
;
Olex2 1.3
(compiled 2020.11.12 svn.r5f609507 for OlexSys, GUI svn.r6272)
;
_audit_update_record
;
2022-06-10 deposited with the CCDC.	2022-08-15 downloaded from the CCDC.
;
_cell_angle_alpha 90
_cell_angle_beta 90
_cell_angle_gamma 90
_cell_formula_units_Z 1
_cell_length_a 7.2712(6)
_cell_length_b 22.7869(18)
_cell_length_c 4.5046(4)
_cell_measurement_reflns_used 1893
_cell_measurement_temperature 199.99
_cell_measurement_theta_max 29.50
_cell_measurement_theta_min 2.94
_cell_volume 746.36(11)
_computing_molecular_graphics 'Olex2 1.3 (Dolomanov et al., 2009)'
_computing_publication_material 'Olex2 1.3 (Dolomanov et al., 2009)'
_computing_structure_refinement 'SHELXL 2018/1 (Sheldrick, 2015)'
_computing_structure_solution 'SHELXT 2014/5 (Sheldrick, 2014)'
_diffrn_ambient_temperature 199.99
_diffrn_measured_fraction_theta_full 1.000
_diffrn_measured_fraction_theta_max 1.000
_diffrn_measurement_device_type 'Bruker APEX-II CCD'
_diffrn_measurement_method '\f and \w scans'
_diffrn_radiation_type MoK\a
_diffrn_radiation_wavelength 0.71073
_diffrn_reflns_av_R_equivalents 0.0539
_diffrn_reflns_av_unetI/netI 0.0325
_diffrn_reflns_Laue_measured_fraction_full 1.000
_diffrn_reflns_Laue_measured_fraction_max 1.000
_diffrn_reflns_limit_h_max 9
_diffrn_reflns_limit_h_min -10
_diffrn_reflns_limit_k_max 28
_diffrn_reflns_limit_k_min -31
_diffrn_reflns_limit_l_max 6
_diffrn_reflns_limit_l_min -6
_diffrn_reflns_number 4580
_diffrn_reflns_point_group_measured_fraction_full 1.000
_diffrn_reflns_point_group_measured_fraction_max 1.000
_diffrn_reflns_theta_full 25.242
_diffrn_reflns_theta_max 29.650
_diffrn_reflns_theta_min 1.787
_diffrn_source_current 30.0
_diffrn_source_power 1.38
_diffrn_source_voltage 46.0
_diffrn_standards_number 0
_exptl_absorpt_coefficient_mu 46.305
_exptl_absorpt_correction_T_max 0.0983
_exptl_absorpt_correction_T_min 0.0383
_exptl_absorpt_correction_type multi-scan
_exptl_absorpt_process_details
;
SADABS-2016/2 (Bruker,2016/2) was used for absorption correction.
wR2(int) was 0.1576 before and 0.0580 after correction.
The Ratio of minimum to maximum transmission is 0.3896.
The \l/2 correction factor is Not present.
;
_exptl_crystal_colour grey
_exptl_crystal_density_diffrn 7.973
_exptl_crystal_description needle
_exptl_crystal_F_000 1492
_exptl_crystal_size_max 0.122
_exptl_crystal_size_mid 0.08
_exptl_crystal_size_min 0.065
_refine_diff_density_max 1.535
_refine_diff_density_min -2.267
_refine_diff_density_rms 0.555
_refine_ls_extinction_coef 0.00534(19)
_refine_ls_extinction_expression Fc^*^=kFc[1+0.001xFc^2^\l^3^/sin(2\q)]^-1/4^
_refine_ls_extinction_method 'SHELXL-2018/1 (Sheldrick 2018)'
_refine_ls_goodness_of_fit_ref 1.159
_refine_ls_hydrogen_treatment undef
_refine_ls_matrix_type full
_refine_ls_number_parameters 33
_refine_ls_number_reflns 645
_refine_ls_number_restraints 0
_refine_ls_restrained_S_all 1.159
_refine_ls_R_factor_all 0.0272
_refine_ls_R_factor_gt 0.0250
_refine_ls_shift/su_max 0.000
_refine_ls_shift/su_mean 0.000
_refine_ls_structure_factor_coef Fsqd
_refine_ls_weighting_details 'w=1/[\s^2^(Fo^2^)+(0.0245P)^2^] where P=(Fo^2^+2Fc^2^)/3'
_refine_ls_weighting_scheme calc
_refine_ls_wR_factor_gt 0.0545
_refine_ls_wR_factor_ref 0.0554
_reflns_Friedel_coverage 0.000
_reflns_number_gt 609
_reflns_number_total 645
_reflns_threshold_expression 'I > 2\s(I)'
_cod_data_source_file d2dt02011d2.cif
_cod_data_source_block shelx
_cod_database_code 7711008
_shelx_shelxl_version_number 2018/1
_shelx_space_group_comment
;
The symmetry employed for this shelxl refinement is uniquely defined
by the following loop, which should always be used as a source of
symmetry information in preference to the above space-group names.
They are only intended as comments.
;
_shelx_estimated_absorpt_t_max 0.153
_shelx_estimated_absorpt_t_min 0.070
_olex2_refinement_description
;
1. Others
 Fixed Sof: Yb1(0.25) Zn(0.375)
;
_olex2_submission_special_instructions 'No special instructions were received'

loop_
_space_group_symop_operation_xyz
'x, y, z'
'-x, -y, z'
'-x, y, -z'
'x, -y, -z'
'x+1/2, y+1/2, z'
'-x+1/2, -y+1/2, z'
'-x+1/2, y+1/2, -z'
'x+1/2, -y+1/2, -z'
'-x, -y, -z'
'x, y, -z'
'x, -y, z'
'-x, y, z'
'-x+1/2, -y+1/2, -z'
'x+1/2, y+1/2, -z'
'x+1/2, -y+1/2, z'
'-x+1/2, y+1/2, z'

loop_
_atom_site_label
_atom_site_type_symbol
_atom_site_fract_x
_atom_site_fract_y
_atom_site_fract_z
_atom_site_U_iso_or_equiv
_atom_site_adp_type
_atom_site_occupancy
_atom_site_site_symmetry_order
_atom_site_calc_flag
_atom_site_refinement_flags_posn
_atom_site_refinement_flags_adp
_atom_site_refinement_flags_occupancy
_atom_site_disorder_assembly
_atom_site_disorder_group
Yb1 Yb 0.0253(5) 0.41228(3) 0.000000 0.0184(6) Uani 0.5 2 d S T P . .
Yb2 Yb 0.250000 0.250000 0.000000 0.01580(17) Uani 1 4 d S T P . .
Yb3 Yb 0.000000 0.000000 0.000000 0.01239(19) Uani 1 8 d S T P . .
Zn Zn 0.1938(2) 0.11826(8) 0.500000 0.0233(3) Uani 0.75 2 d S T P . .
Sb1 Sb 0.000000 0.31235(4) 0.500000 0.0118(2) Uani 1 4 d S T P . .
Sb2 Sb 0.000000 0.13679(4) 0.000000 0.0184(2) Uani 1 4 d S T P . .
Sb3 Sb 0.29950(11) 0.000000 0.500000 0.01239(19) Uani 1 4 d S T P . .

loop_
_atom_site_aniso_label
_atom_site_aniso_U_11
_atom_site_aniso_U_22
_atom_site_aniso_U_33
_atom_site_aniso_U_23
_atom_site_aniso_U_13
_atom_site_aniso_U_12
Yb1 0.0267(18) 0.0125(3) 0.0162(3) 0.000 0.000 -0.0035(4)
Yb2 0.0131(3) 0.0155(3) 0.0188(3) 0.000 0.000 0.0036(2)
Yb3 0.0105(4) 0.0127(4) 0.0141(3) 0.000 0.000 0.000
Zn 0.0169(7) 0.0240(9) 0.0290(8) 0.000 0.000 -0.0010(6)
Sb1 0.0125(4) 0.0123(4) 0.0105(3) 0.000 0.000 0.000
Sb2 0.0291(5) 0.0113(4) 0.0149(4) 0.000 0.000 0.000
Sb3 0.0118(4) 0.0131(4) 0.0122(4) 0.000 0.000 0.000

loop_
_atom_type_symbol
_atom_type_description
_atom_type_scat_dispersion_real
_atom_type_scat_dispersion_imag
_atom_type_scat_source
Sb Sb -0.5866 1.5461 'International Tables Vol C Tables 4.2.6.8 and 6.1.1.4'
Yb Yb -0.3850 5.5486 'International Tables Vol C Tables 4.2.6.8 and 6.1.1.4'
Zn Zn 0.2839 1.4301 'International Tables Vol C Tables 4.2.6.8 and 6.1.1.4'

loop_
_exptl_crystal_face_index_h
_exptl_crystal_face_index_k
_exptl_crystal_face_index_l
_exptl_crystal_face_perp_dist
-5.00 1.00 1.00 0.0230
1.00 -5.00 1.00 0.0560
-5.00 -3.00 2.00 0.0450
-1.00 4.00 1.00 0.0190
3.00 -1.00 0.00 0.0280
-1.00 2.00 -5.00 0.0420
-1.00 0.00 3.00 0.0300
1.00 0.00 -3.00 0.0490
2.00 -1.00 -5.00 0.0570
-1.00 -2.00 5.00 0.0380
2.00 1.00 0.00 0.0230
0.00 0.00 -1.00 0.0600
0.00 0.00 1.00 0.0260
1.00 1.00 -2.00 0.0300
0.00 -1.00 -2.00 0.0570

loop_
_geom_angle_atom_site_label_1
_geom_angle_atom_site_label_2
_geom_angle_atom_site_label_3
_geom_angle
_geom_angle_site_symmetry_1
_geom_angle_site_symmetry_3
_geom_angle_publ_flag
Yb1 Yb1 Zn 130.90(5) 3 13_556 ?
Yb1 Yb1 Zn 44.37(4) 3 15_455 ?
Yb1 Yb1 Zn 44.37(4) 3 15_454 ?
Yb1 Yb1 Zn 130.90(5) 3 13 ?
Yb1 Yb1 Sb1 86.71(6) 3 . ?
Yb1 Yb1 Sb1 86.71(6) 3 1_554 ?
Yb1 Yb1 Sb2 162.04(2) 3 13 ?
Yb1 Yb1 Sb3 112.94(6) 3 13_556 ?
Yb1 Yb1 Sb3 112.94(6) 3 13 ?
Yb1 Yb1 Sb3 61.41(5) 3 5_454 ?
Yb1 Yb1 Sb3 61.41(5) 3 5_455 ?
Zn Yb1 Zn 92.46(9) 13_556 13 ?
Zn Yb1 Zn 154.75(7) 13 15_455 ?
Zn Yb1 Zn 86.54(4) 13_556 15_455 ?
Zn Yb1 Zn 154.75(7) 13_556 15_454 ?
Zn Yb1 Zn 83.84(8) 15_454 15_455 ?
Zn Yb1 Zn 86.54(4) 13 15_454 ?
Zn Yb1 Sb1 112.71(6) 13_556 1_554 ?
Zn Yb1 Sb1 51.11(3) 13_556 . ?
Zn Yb1 Sb1 112.71(6) 13 . ?
Zn Yb1 Sb1 51.11(3) 13 1_554 ?
Zn Yb1 Sb2 46.23(5) 13_556 13 ?
Zn Yb1 Sb2 46.23(5) 13 13 ?
Zn Yb1 Sb2 128.06(4) 15_454 13 ?
Zn Yb1 Sb2 128.06(4) 15_455 13 ?
Zn Yb1 Sb3 88.24(3) 13_556 5_455 ?
Zn Yb1 Sb3 102.53(9) 15_454 5_455 ?
Zn Yb1 Sb3 156.59(6) 13 5_455 ?
Zn Yb1 Sb3 112.25(10) 13_556 13 ?
Zn Yb1 Sb3 51.96(4) 13 13 ?
Zn Yb1 Sb3 102.53(9) 15_455 5_454 ?
Zn Yb1 Sb3 112.25(10) 13 13_556 ?
Zn Yb1 Sb3 51.96(4) 13_556 13_556 ?
Zn Yb1 Sb3 48.66(4) 15_455 5_455 ?
Zn Yb1 Sb3 88.24(3) 13 5_454 ?
Zn Yb1 Sb3 48.66(4) 15_454 5_454 ?
Zn Yb1 Sb3 156.59(6) 13_556 5_454 ?
Sb1 Yb1 Zn 106.35(7) . 15_454 ?
Sb1 Yb1 Zn 48.96(4) . 15_455 ?
Sb1 Yb1 Zn 106.35(7) 1_554 15_455 ?
Sb1 Yb1 Zn 48.97(4) 1_554 15_454 ?
Sb1 Yb1 Sb1 89.18(3) . 1_554 ?
Sb1 Yb1 Sb2 80.54(5) 1_554 13 ?
Sb1 Yb1 Sb2 80.54(5) . 13 ?
Sb1 Yb1 Sb3 88.43(2) 1_554 13 ?
Sb1 Yb1 Sb3 85.71(3) 1_554 5_454 ?
Sb1 Yb1 Sb3 160.02(11) 1_554 13_556 ?
Sb1 Yb1 Sb3 88.43(2) . 13_556 ?
Sb1 Yb1 Sb3 160.02(11) . 13 ?
Sb1 Yb1 Sb3 147.92(11) 1_554 5_455 ?
Sb1 Yb1 Sb3 85.71(3) . 5_455 ?
Sb1 Yb1 Sb3 147.92(11) . 5_454 ?
Sb3 Yb1 Zn 149.88(8) 13 15_455 ?
Sb3 Yb1 Zn 149.88(8) 13_556 15_454 ?
Sb3 Yb1 Zn 86.82(3) 13_556 15_455 ?
Sb3 Yb1 Zn 86.82(3) 13 15_454 ?
Sb3 Yb1 Sb2 129.42(6) 5_455 13 ?
Sb3 Yb1 Sb2 79.49(7) 13 13 ?
Sb3 Yb1 Sb2 129.42(6) 5_454 13 ?
Sb3 Yb1 Sb2 79.49(7) 13_556 13 ?
Sb3 Yb1 Sb3 51.53(3) 13 5_454 ?
Sb3 Yb1 Sb3 106.42(2) 13 5_455 ?
Sb3 Yb1 Sb3 51.53(3) 13_556 5_455 ?
Sb3 Yb1 Sb3 106.42(2) 13_556 5_454 ?
Sb3 Yb1 Sb3 87.07(5) 13_556 13 ?
Sb3 Yb1 Sb3 82.10(5) 5_455 5_454 ?
Yb1 Yb2 Yb1 180.0 15 3 ?
Yb1 Yb2 Yb1 4.58(8) . 3 ?
Yb1 Yb2 Yb1 175.42(8) 13 3 ?
Yb1 Yb2 Yb1 175.42(8) . 15 ?
Yb1 Yb2 Yb1 4.58(8) 13 15 ?
Yb1 Yb2 Yb1 180.0 13 . ?
Yb2 Yb2 Yb1 113.84(4) 3_655 . ?
Yb2 Yb2 Yb1 66.16(4) 3_655 13 ?
Yb2 Yb2 Yb1 61.58(4) 3 3 ?
Yb2 Yb2 Yb1 66.16(4) 3 . ?
Yb2 Yb2 Yb1 61.58(4) 3_655 15 ?
Yb2 Yb2 Yb1 118.42(4) 3 15 ?
Yb2 Yb2 Yb1 113.84(4) 3 13 ?
Yb2 Yb2 Yb1 118.42(4) 3_655 3 ?
Yb2 Yb2 Yb2 180.0 3_655 3 ?
Sb1 Yb2 Yb1 129.12(2) . 13 ?
Sb1 Yb2 Yb1 50.88(2) 1_554 . ?
Sb1 Yb2 Yb1 50.88(2) 13_556 13 ?
Sb1 Yb2 Yb1 129.12(2) 13_556 . ?
Sb1 Yb2 Yb1 130.986(19) 1_554 15 ?
Sb1 Yb2 Yb1 129.12(2) 13 . ?
Sb1 Yb2 Yb1 49.014(19) 1_554 3 ?
Sb1 Yb2 Yb1 49.014(19) 13 15 ?
Sb1 Yb2 Yb1 129.12(2) 1_554 13 ?
Sb1 Yb2 Yb1 130.986(19) 13_556 3 ?
Sb1 Yb2 Yb1 130.986(19) . 15 ?
Sb1 Yb2 Yb1 130.986(19) 13 3 ?
Sb1 Yb2 Yb1 50.88(2) 13 13 ?
Sb1 Yb2 Yb1 49.014(19) 13_556 15 ?
Sb1 Yb2 Yb1 49.014(19) . 3 ?
Sb1 Yb2 Yb1 50.88(2) . . ?
Sb1 Yb2 Yb2 55.681(5) 13_556 3_655 ?
Sb1 Yb2 Yb2 124.319(5) 13_556 3 ?
Sb1 Yb2 Yb2 124.319(5) . 3_655 ?
Sb1 Yb2 Yb2 55.681(5) . 3 ?
Sb1 Yb2 Yb2 55.681(5) 13 3_655 ?
Sb1 Yb2 Yb2 55.681(5) 1_554 3 ?
Sb1 Yb2 Yb2 124.319(5) 1_554 3_655 ?
Sb1 Yb2 Yb2 124.319(5) 13 3 ?
Sb1 Yb2 Sb1 180.00(3) 13_556 1_554 ?
Sb1 Yb2 Sb1 91.377(14) 1_554 13 ?
Sb1 Yb2 Sb1 180.0 13 . ?
Sb1 Yb2 Sb1 88.623(14) 13_556 13 ?
Sb1 Yb2 Sb1 88.623(14) 1_554 . ?
Sb1 Yb2 Sb1 91.377(14) 13_556 . ?
Sb2 Yb2 Yb1 59.01(4) 13 . ?
Sb2 Yb2 Yb1 59.01(4) . 13 ?
Sb2 Yb2 Yb1 120.99(4) 13 13 ?
Sb2 Yb2 Yb1 63.60(4) . 15 ?
Sb2 Yb2 Yb1 116.40(4) . 3 ?
Sb2 Yb2 Yb1 116.40(4) 13 15 ?
Sb2 Yb2 Yb1 63.60(4) 13 3 ?
Sb2 Yb2 Yb1 120.99(4) . . ?
Sb2 Yb2 Yb2 125.171(9) . 3_655 ?
Sb2 Yb2 Yb2 125.171(9) 13 3 ?
Sb2 Yb2 Yb2 54.829(9) . 3 ?
Sb2 Yb2 Yb2 54.829(9) 13 3_655 ?
Sb2 Yb2 Sb1 92.029(14) . 1_554 ?
Sb2 Yb2 Sb1 87.971(14) . 13_556 ?
Sb2 Yb2 Sb1 92.030(14) 13 13 ?
Sb2 Yb2 Sb1 87.970(14) 13 1_554 ?
Sb2 Yb2 Sb1 87.970(14) . 13 ?
Sb2 Yb2 Sb1 92.030(14) 13 13_556 ?
Sb2 Yb2 Sb1 87.969(14) 13 . ?
Sb2 Yb2 Sb1 92.030(14) . . ?
Sb2 Yb2 Sb2 180.0 . 13 ?
Yb1 Yb3 Yb1 122.301(19) 7_545 7_445 ?
Yb1 Yb3 Yb1 119.85(5) 5_445 7_545 ?
Yb1 Yb3 Yb1 57.699(19) 15_455 7_445 ?
Yb1 Yb3 Yb1 122.301(19) 15_455 15 ?
Yb1 Yb3 Yb1 2.45(4) 13 15 ?
Yb1 Yb3 Yb1 60.15(5) 5_445 15_455 ?
Yb1 Yb3 Yb1 2.45(4) 5_445 7_445 ?
Yb1 Yb3 Yb1 177.55(4) 13 7_445 ?
Yb1 Yb3 Yb1 57.699(19) 7_545 15 ?
Yb1 Yb3 Yb1 60.15(5) 13 7_545 ?
Yb1 Yb3 Yb1 180.00(5) 7_545 15_455 ?
Yb1 Yb3 Yb1 119.85(5) 13 15_455 ?
Yb1 Yb3 Yb1 180.00(5) 7_445 15 ?
Yb1 Yb3 Yb1 180.000(18) 5_445 13 ?
Yb1 Yb3 Yb1 177.55(4) 5_445 15 ?
Sb2 Yb3 Yb1 117.63(2) . 7_445 ?
Sb2 Yb3 Yb1 62.37(2) 9 7_445 ?
Sb2 Yb3 Yb1 120.07(3) 9 13 ?
Sb2 Yb3 Yb1 59.93(3) . 13 ?
Sb2 Yb3 Yb1 59.93(3) 9 7_545 ?
Sb2 Yb3 Yb1 62.37(2) . 15 ?
Sb2 Yb3 Yb1 59.93(3) . 15_455 ?
Sb2 Yb3 Yb1 59.93(3) 9 5_445 ?
Sb2 Yb3 Yb1 120.07(3) . 7_545 ?
Sb2 Yb3 Yb1 117.63(2) 9 15 ?
Sb2 Yb3 Yb1 120.07(3) 9 15_455 ?
Sb2 Yb3 Yb1 120.07(3) . 5_445 ?
Sb2 Yb3 Sb2 180.0 9 . ?
Sb2 Yb3 Sb3 90.0 . 1_554 ?
Sb2 Yb3 Sb3 90.0 . 9_556 ?
Sb2 Yb3 Sb3 90.0 9 . ?
Sb2 Yb3 Sb3 90.0 . . ?
Sb2 Yb3 Sb3 90.0 9 9_556 ?
Sb2 Yb3 Sb3 90.0 9 9 ?
Sb2 Yb3 Sb3 90.0 9 1_554 ?
Sb2 Yb3 Sb3 90.0 . 9 ?
Sb3 Yb3 Yb1 53.020(14) 1_554 7_545 ?
Sb3 Yb3 Yb1 126.980(14) . 15_455 ?
Sb3 Yb3 Yb1 53.020(14) . 13 ?
Sb3 Yb3 Yb1 51.986(13) 1_554 15 ?
Sb3 Yb3 Yb1 51.986(13) 9 7_445 ?
Sb3 Yb3 Yb1 53.020(14) 1_554 13 ?
Sb3 Yb3 Yb1 128.014(13) 9 15 ?
Sb3 Yb3 Yb1 53.020(14) 9_556 5_445 ?
Sb3 Yb3 Yb1 126.980(14) 1_554 15_455 ?
Sb3 Yb3 Yb1 126.980(14) 9 13 ?
Sb3 Yb3 Yb1 53.020(14) 9 15_455 ?
Sb3 Yb3 Yb1 126.980(14) 1_554 5_445 ?
Sb3 Yb3 Yb1 126.980(14) 9_556 7_545 ?
Sb3 Yb3 Yb1 53.020(14) . 7_545 ?
Sb3 Yb3 Yb1 128.014(13) 1_554 7_445 ?
Sb3 Yb3 Yb1 126.980(14) . 5_445 ?
Sb3 Yb3 Yb1 128.014(13) . 7_445 ?
Sb3 Yb3 Yb1 53.020(14) 9_556 15_455 ?
Sb3 Yb3 Yb1 126.980(14) 9 7_545 ?
Sb3 Yb3 Yb1 51.986(13) . 15 ?
Sb3 Yb3 Yb1 126.980(14) 9_556 13 ?
Sb3 Yb3 Yb1 128.014(13) 9_556 15 ?
Sb3 Yb3 Yb1 53.020(14) 9 5_445 ?
Sb3 Yb3 Yb1 51.986(13) 9_556 7_445 ?
Sb3 Yb3 Sb3 88.07(2) 9 1_554 ?
Sb3 Yb3 Sb3 88.07(2) 9_556 . ?
Sb3 Yb3 Sb3 180.0 9 . ?
Sb3 Yb3 Sb3 180.00(2) 9_556 1_554 ?
Sb3 Yb3 Sb3 91.93(2) 1_554 . ?
Sb3 Yb3 Sb3 91.93(2) 9 9_556 ?
Yb1 Zn Yb1 4.72(9) 13 15 ?
Yb1 Zn Yb1 83.84(8) 15_556 15 ?
Yb1 Zn Yb1 4.72(9) 13_556 15_556 ?
Yb1 Zn Yb1 88.18(4) 13 15_556 ?
Yb1 Zn Yb1 92.46(9) 13_556 13 ?
Yb1 Zn Yb1 88.18(4) 13_556 15 ?
Zn Zn Yb1 135.63(4) 3_556 15 ?
Zn Zn Yb1 130.91(5) 3_556 13 ?
Zn Zn Yb1 135.63(4) 3_556 15_556 ?
Zn Zn Yb1 130.91(5) 3_556 13_556 ?
Sb1 Zn Yb1 62.40(4) 13_556 15_556 ?
Sb1 Zn Yb1 66.13(5) 13_556 13_556 ?
Sb1 Zn Yb1 62.40(4) 13_556 15 ?
Sb1 Zn Yb1 66.13(5) 13_556 13 ?
Sb1 Zn Zn 144.61(4) 13_556 3_556 ?
Sb1 Zn Sb3 109.48(6) 13_556 . ?
Sb2 Zn Yb1 76.91(4) . 13 ?
Sb2 Zn Yb1 169.30(7) 1_556 13 ?
Sb2 Zn Yb1 76.91(4) 1_556 13_556 ?
Sb2 Zn Yb1 165.07(6) . 15_556 ?
Sb2 Zn Yb1 165.07(6) 1_556 15 ?
Sb2 Zn Yb1 81.23(4) . 15 ?
Sb2 Zn Yb1 169.30(7) . 13_556 ?
Sb2 Zn Yb1 81.23(4) 1_556 15_556 ?
Sb2 Zn Zn 58.40(3) 1_556 3_556 ?
Sb2 Zn Zn 58.41(3) . 3_556 ?
Sb2 Zn Sb1 109.64(4) . 13_556 ?
Sb2 Zn Sb1 109.64(4) 1_556 13_556 ?
Sb2 Zn Sb2 113.69(6) 1_556 . ?
Sb2 Zn Sb3 107.14(5) . . ?
Sb2 Zn Sb3 107.13(5) 1_556 . ?
Sb3 Zn Yb1 66.79(4) . 13_556 ?
Sb3 Zn Yb1 66.77(4) . 15_556 ?
Sb3 Zn Yb1 66.79(4) . 13 ?
Sb3 Zn Yb1 66.77(4) . 15 ?
Sb3 Zn Zn 105.91(4) . 3_556 ?
Yb1 Sb1 Yb1 89.19(3) 3_556 3 ?
Yb1 Sb1 Yb1 89.56(3) 1_556 3 ?
Yb1 Sb1 Yb1 89.56(3) 3_556 . ?
Yb1 Sb1 Yb1 6.56(12) 3 . ?
Yb1 Sb1 Yb1 89.18(3) 1_556 . ?
Yb1 Sb1 Yb1 6.56(12) 1_556 3_556 ?
Yb1 Sb1 Yb2 146.66(6) . 3_556 ?
Yb1 Sb1 Yb2 81.64(4) 3 . ?
Yb1 Sb1 Yb2 140.44(6) 3 3_556 ?
Yb1 Sb1 Yb2 146.67(6) 3_556 . ?
Yb1 Sb1 Yb2 81.64(4) 1_556 3_556 ?
Yb1 Sb1 Yb2 77.88(3) 3_556 3_556 ?
Yb1 Sb1 Yb2 140.44(6) 3_556 3 ?
Yb1 Sb1 Yb2 77.88(3) 3 3 ?
Yb1 Sb1 Yb2 81.64(4) 3_556 1_556 ?
Yb1 Sb1 Yb2 77.88(3) . . ?
Yb1 Sb1 Yb2 146.67(6) 3 1_556 ?
Yb1 Sb1 Yb2 81.64(4) . 3 ?
Yb1 Sb1 Yb2 140.44(6) . 1_556 ?
Yb1 Sb1 Yb2 146.67(6) 1_556 3 ?
Yb1 Sb1 Yb2 77.88(3) 1_556 1_556 ?
Yb1 Sb1 Yb2 140.44(6) 1_556 . ?
Yb2 Sb1 Yb2 127.71(3) 3 1_556 ?
Yb2 Sb1 Yb2 88.622(14) 3 3_556 ?
Yb2 Sb1 Yb2 68.637(11) 3 . ?
Yb2 Sb1 Yb2 127.71(3) . 3_556 ?
Yb2 Sb1 Yb2 68.637(10) 1_556 3_556 ?
Yb2 Sb1 Yb2 88.622(14) 1_556 . ?
Zn Sb1 Yb1 62.76(6) 13_556 . ?
Zn Sb1 Yb1 68.63(6) 13_556 3_556 ?
Zn Sb1 Yb1 68.63(6) 15_455 . ?
Zn Sb1 Yb1 62.76(6) 13_556 1_556 ?
Zn Sb1 Yb1 68.63(6) 13_556 3 ?
Zn Sb1 Yb1 68.63(6) 15_455 1_556 ?
Zn Sb1 Yb1 62.76(6) 15_455 3_556 ?
Zn Sb1 Yb1 62.76(6) 15_455 3 ?
Zn Sb1 Yb2 78.20(3) 13_556 1_556 ?
Zn Sb1 Yb2 135.627(6) 15_455 . ?
Zn Sb1 Yb2 78.20(3) 15_455 3_556 ?
Zn Sb1 Yb2 78.20(3) 13_556 . ?
Zn Sb1 Yb2 135.627(6) 13_556 3_556 ?
Zn Sb1 Yb2 135.627(6) 13_556 3 ?
Zn Sb1 Yb2 135.627(6) 15_455 1_556 ?
Zn Sb1 Yb2 78.20(3) 15_455 3 ?
Zn Sb1 Zn 109.23(8) 13_556 15_455 ?
Yb1 Sb2 Yb1 144.10(5) 15_455 13 ?
Yb2 Sb2 Yb1 143.12(3) . 15_455 ?
Yb2 Sb2 Yb1 143.12(3) 3 13 ?
Yb2 Sb2 Yb1 72.78(2) . 13 ?
Yb2 Sb2 Yb1 72.78(2) 3 15_455 ?
Yb2 Sb2 Yb2 70.343(19) . 3 ?
Yb3 Sb2 Yb1 72.05(2) . 13 ?
Yb3 Sb2 Yb1 72.05(2) . 15_455 ?
Yb3 Sb2 Yb2 144.829(9) . 3 ?
Yb3 Sb2 Yb2 144.829(9) . . ?
Zn Sb2 Yb1 116.74(3) . 15_455 ?
Zn Sb2 Yb1 116.75(3) 1_554 15_455 ?
Zn Sb2 Yb1 56.85(3) . 13 ?
Zn Sb2 Yb1 56.85(3) 3_556 15_455 ?
Zn Sb2 Yb1 56.85(3) 3 15_455 ?
Zn Sb2 Yb1 116.75(3) 3_556 13 ?
Zn Sb2 Yb1 56.85(3) 1_554 13 ?
Zn Sb2 Yb1 116.75(3) 3 13 ?
Zn Sb2 Yb2 115.48(4) . 3 ?
Zn Sb2 Yb2 115.47(4) 3_556 . ?
Zn Sb2 Yb2 80.01(4) 3 3 ?
Zn Sb2 Yb2 80.01(4) 3_556 3 ?
Zn Sb2 Yb2 115.47(4) 1_554 3 ?
Zn Sb2 Yb2 80.01(4) 1_554 . ?
Zn Sb2 Yb2 115.47(4) 3 . ?
Zn Sb2 Yb2 80.01(4) . . ?
Zn Sb2 Yb3 80.97(4) . . ?
Zn Sb2 Yb3 80.97(4) 3_556 . ?
Zn Sb2 Yb3 80.97(4) 3 . ?
Zn Sb2 Yb3 80.97(4) 1_554 . ?
Zn Sb2 Zn 113.69(6) 3 3_556 ?
Zn Sb2 Zn 161.93(8) 3 . ?
Zn Sb2 Zn 113.69(6) 1_554 . ?
Zn Sb2 Zn 63.19(6) 3_556 . ?
Zn Sb2 Zn 161.94(8) 1_554 3_556 ?
Zn Sb2 Zn 63.19(6) 3 1_554 ?
Yb1 Sb3 Yb1 71.30(5) 15_556 5_546 ?
Yb1 Sb3 Yb1 73.59(2) 13_556 5_546 ?
Yb1 Sb3 Yb1 5.66(10) 7_545 5_545 ?
Yb1 Sb3 Yb1 5.66(10) 13_556 15_556 ?
Yb1 Sb3 Yb1 84.81(2) 13 15_556 ?
Yb1 Sb3 Yb1 128.47(3) 13_556 5_545 ?
Yb1 Sb3 Yb1 82.10(5) 5_545 5_546 ?
Yb1 Sb3 Yb1 134.13(11) 13_556 7_545 ?
Yb1 Sb3 Yb1 128.47(3) 13 5_546 ?
Yb1 Sb3 Yb1 73.59(2) 7_546 15_556 ?
Yb1 Sb3 Yb1 122.81(10) 15_556 5_545 ?
Yb1 Sb3 Yb1 75.37(4) 13_556 7_546 ?
Yb1 Sb3 Yb1 84.81(2) 7_545 5_546 ?
Yb1 Sb3 Yb1 84.81(2) 7_546 5_545 ?
Yb1 Sb3 Yb1 134.13(11) 7_546 13 ?
Yb1 Sb3 Yb1 87.07(5) 7_545 7_546 ?
Yb1 Sb3 Yb1 87.07(5) 13_556 13 ?
Yb1 Sb3 Yb1 128.47(3) 7_545 15_556 ?
Yb1 Sb3 Yb1 75.37(4) 7_545 13 ?
Yb1 Sb3 Yb1 73.59(2) 13 5_545 ?
Yb1 Sb3 Yb1 5.66(10) 7_546 5_546 ?
Yb3 Sb3 Yb1 81.99(4) . 5_545 ?
Yb3 Sb3 Yb1 140.00(4) . 13_556 ?
Yb3 Sb3 Yb1 81.99(4) 1_556 15_556 ?
Yb3 Sb3 Yb1 81.99(4) 1_556 5_546 ?
Yb3 Sb3 Yb1 77.04(5) . 13 ?
Yb3 Sb3 Yb1 140.00(4) 1_556 13 ?
Yb3 Sb3 Yb1 77.04(5) 1_556 7_546 ?
Yb3 Sb3 Yb1 143.59(3) 1_556 5_545 ?
Yb3 Sb3 Yb1 77.04(5) . 7_545 ?
Yb3 Sb3 Yb1 77.04(5) 1_556 13_556 ?
Yb3 Sb3 Yb1 143.59(3) . 15_556 ?
Yb3 Sb3 Yb1 140.00(4) . 7_546 ?
Yb3 Sb3 Yb1 143.59(3) . 5_546 ?
Yb3 Sb3 Yb1 140.00(4) 1_556 7_545 ?
Yb3 Sb3 Yb3 91.93(2) . 1_556 ?
Zn Sb3 Yb1 61.25(4) . 13_556 ?
Zn Sb3 Yb1 64.58(4) 11 5_546 ?
Zn Sb3 Yb1 64.58(4) . 15_556 ?
Zn Sb3 Yb1 133.76(2) . 5_546 ?
Zn Sb3 Yb1 61.25(4) 11 7_545 ?
Zn Sb3 Yb1 61.25(4) . 13 ?
Zn Sb3 Yb1 61.25(4) 11 7_546 ?
Zn Sb3 Yb1 64.58(4) 11 5_545 ?
Zn Sb3 Yb1 133.76(2) . 5_545 ?
Zn Sb3 Yb1 134.004(15) 11 13_556 ?
Zn Sb3 Yb1 133.76(2) 11 15_556 ?
Zn Sb3 Yb1 134.004(15) 11 13 ?
Zn Sb3 Yb1 134.005(15) . 7_546 ?
Zn Sb3 Yb1 134.005(15) . 7_545 ?
Zn Sb3 Yb3 79.01(3) . . ?
Zn Sb3 Yb3 79.01(3) 11 . ?
Zn Sb3 Yb3 79.01(3) . 1_556 ?
Zn Sb3 Yb3 79.01(3) 11 1_556 ?
Zn Sb3 Zn 148.18(8) . 11 ?
Zn Sb3 Sb3 105.91(4) 11 9_656 ?
Zn Sb3 Sb3 105.91(4) . 9_656 ?
Sb3 Sb3 Yb1 61.40(5) 9_656 5_545 ?
Sb3 Sb3 Yb1 67.07(6) 9_656 13 ?
Sb3 Sb3 Yb1 61.40(5) 9_656 15_556 ?
Sb3 Sb3 Yb1 67.07(6) 9_656 13_556 ?
Sb3 Sb3 Yb1 61.40(5) 9_656 5_546 ?
Sb3 Sb3 Yb1 67.07(6) 9_656 7_545 ?
Sb3 Sb3 Yb1 67.07(6) 9_656 7_546 ?
Sb3 Sb3 Yb3 134.035(11) 9_656 1_556 ?
Sb3 Sb3 Yb3 134.035(11) 9_656 . ?

loop_
_geom_bond_atom_site_label_1
_geom_bond_atom_site_label_2
_geom_bond_distance
_geom_bond_site_symmetry_2
_geom_bond_publ_flag
Yb1 Yb1 0.367(7) 3 ?
Yb1 Zn 3.119(2) 13_556 ?
Yb1 Zn 3.371(3) 15_455 ?
Yb1 Zn 3.119(2) 13 ?
Yb1 Zn 3.371(3) 15_454 ?
Yb1 Sb1 3.2082(9) . ?
Yb1 Sb1 3.2082(9) 1_554 ?
Yb1 Sb2 3.629(3) 13 ?
Yb1 Sb3 3.4297(17) 5_455 ?
Yb1 Sb3 3.4297(17) 5_454 ?
Yb1 Sb3 3.2698(14) 13 ?
Yb1 Sb3 3.2698(14) 13_556 ?
Yb2 Yb2 3.6356(3) 3 ?
Yb2 Yb2 3.6356(3) 3_655 ?
Yb2 Sb1 3.2242(4) 1_554 ?
Yb2 Sb1 3.2242(4) . ?
Yb2 Sb1 3.2242(4) 13_556 ?
Yb2 Sb1 3.2242(4) 13 ?
Yb2 Sb2 3.1558(7) 13 ?
Yb2 Sb2 3.1558(7) . ?
Yb3 Sb2 3.1170(9) 9 ?
Yb3 Sb2 3.1171(9) . ?
Yb3 Sb3 3.1329(6) 9_556 ?
Yb3 Sb3 3.1329(6) 1_554 ?
Yb3 Sb3 3.1329(6) . ?
Yb3 Sb3 3.1329(6) 9 ?
Zn Zn 2.819(3) 3_556 ?
Zn Sb1 2.7306(16) 13_556 ?
Zn Sb2 2.6903(9) 1_556 ?
Zn Sb2 2.6903(9) . ?
Zn Sb3 2.8020(18) . ?
Sb3 Sb3 2.9158(16) 9_656 ?
